data_7113862
loop_
_publ_author_name
'Wei, Qiao-Hua'
'Yin, Gang-Qiang'
'Ma, Zhen'
'Shi, Lin-Xi'
'Chen, Zhong-Ning'

_publ_section_title
;
 Luminescent heterohexanuclear complexes with platinum alkynyl and silver
 diphosphine as components
;
_journal_coden_ASTM CHCOFS
_journal_issue 17
_journal_name_full
;
 Chemical Communications (Cambridge, United Kingdom)
;
_journal_page_first 2188
_journal_page_last 2189
_journal_paper_doi 10.1039/b305284b
_journal_year 2003
_chemical_formula_sum 'C129 H114 Ag4 N4 O6 P8 Pt2'
_chemical_formula_weight 2885.66
_space_group_IT_number 14
_symmetry_cell_setting monoclinic
_symmetry_space_group_name_Hall '-P 2yn'
_symmetry_space_group_name_H-M 'P 1 21/n 1'
_atom_sites_solution_hydrogens geom
_atom_sites_solution_primary direct
_atom_sites_solution_secondary difmap
_audit_creation_method SHELXL-97
_cell_angle_alpha 90.00
_cell_angle_beta 103.8360(10)
_cell_angle_gamma 90.00
_cell_formula_units_Z 4
_cell_length_a 18.5759(3)
_cell_length_b 22.4019(3)
_cell_length_c 29.97010(10)
_cell_measurement_reflns_used 7654
_cell_measurement_temperature 293(2)
_cell_measurement_theta_max 22.50
_cell_measurement_theta_min 1.15
_cell_volume 12109.7(3)
_computing_cell_refinement 'Siemens SMART & SAINT'
_computing_data_collection 'Siemens SMART'
_computing_data_reduction 'Siemens XPREP'
_computing_molecular_graphics 'Bruker SHELXTL'
_computing_publication_material 'Bruker SHELXTL'
_computing_structure_refinement 'Siemens SHELXTL'
_computing_structure_solution 'Siemens SHELXTL'
_diffrn_ambient_temperature 293(2)
_diffrn_measured_fraction_theta_full 0.999
_diffrn_measured_fraction_theta_max 0.999
_diffrn_measurement_device_type 'Siemens SMART CCD'
_diffrn_measurement_method 'phi and omega scans'
_diffrn_radiation_monochromator graphite
_diffrn_radiation_source 'fine-focus sealed tube'
_diffrn_radiation_type MoK\a
_diffrn_radiation_wavelength 0.71073
_diffrn_reflns_av_R_equivalents 0.0546
_diffrn_reflns_av_sigmaI/netI 0.0600
_diffrn_reflns_limit_h_max 20
_diffrn_reflns_limit_h_min -13
_diffrn_reflns_limit_k_max 15
_diffrn_reflns_limit_k_min -24
_diffrn_reflns_limit_l_max 32
_diffrn_reflns_limit_l_min -31
_diffrn_reflns_number 30665
_diffrn_reflns_theta_full 22.50
_diffrn_reflns_theta_max 22.50
_diffrn_reflns_theta_min 1.15
_diffrn_standards_decay_% none
_diffrn_standards_interval_count none
_diffrn_standards_interval_time none
_diffrn_standards_number none
_exptl_absorpt_coefficient_mu 3.097
_exptl_absorpt_correction_T_max 1.0000
_exptl_absorpt_correction_T_min .6084
_exptl_absorpt_correction_type empirical
_exptl_absorpt_process_details 'SADABS (Sheldrick, 1996)'
_exptl_crystal_colour red
_exptl_crystal_density_diffrn 1.583
_exptl_crystal_density_method 'not measured'
_exptl_crystal_description prism
_exptl_crystal_F_000 5712
_exptl_crystal_size_max .68
_exptl_crystal_size_mid .60
_exptl_crystal_size_min .36
_refine_diff_density_max 1.664
_refine_diff_density_min -2.308
_refine_diff_density_rms 0.246
_refine_ls_extinction_method none
_refine_ls_goodness_of_fit_ref 1.276
_refine_ls_hydrogen_treatment mixed
_refine_ls_matrix_type full
_refine_ls_number_parameters 1373
_refine_ls_number_reflns 15810
_refine_ls_number_restraints 1
_refine_ls_restrained_S_all 1.276
_refine_ls_R_factor_all 0.1116
_refine_ls_R_factor_gt 0.0681
_refine_ls_shift/su_max 0.001
_refine_ls_shift/su_mean 0.000
_refine_ls_structure_factor_coef Fsqd
_refine_ls_weighting_details 'calc w==1/[\s^2^(Fo^2^)+(0.0514P)^2^+224.1118P] where P==(Fo^2^+2Fc^2^)/3'
_refine_ls_weighting_scheme calc
_refine_ls_wR_factor_gt 0.1596
_refine_ls_wR_factor_ref 0.2030
_reflns_number_gt 11380
_reflns_number_total 15810
_reflns_threshold_expression >2sigma(I)
_cod_duplicate_entry 7103862
_cod_data_source_file b305284b.txt
_cod_data_source_block 1
_cod_depositor_comments
;
The following automatic conversions were performed:

'_symmetry_cell_setting' value 'Monoclinic' changed to 'monoclinic'
according to
/usr/data/users/saulius/automatic-downloads/retrospective/RSC/lib/dictionaries/cif_core.dic
dictionary named 'cif_core.dic' version 2.4.2 from 2011-04-26.

Automatic conversion script
Id: cif_fix_values 2281 2013-09-26 08:29:07Z andrius 
;
_cod_original_sg_symbol_H-M P2(1)/n
_cod_database_code 7113862

loop_
_symmetry_equiv_pos_as_xyz
'x, y, z'
'-x+1/2, y+1/2, -z+1/2'
'-x, -y, -z'
'x-1/2, -y-1/2, z-1/2'

loop_
_atom_site_label
_atom_site_type_symbol
_atom_site_fract_x
_atom_site_fract_y
_atom_site_fract_z
_atom_site_U_iso_or_equiv
_atom_site_adp_type
_atom_site_occupancy
_atom_site_symmetry_multiplicity
_atom_site_calc_flag
_atom_site_refinement_flags
Pt1 Pt 1.01129(3) 0.24901(3) 0.33646(2) 0.03706(19) Uani 1 1 d .
Pt2 Pt 1.08333(3) 0.27294(3) 0.25295(2) 0.03663(19) Uani 1 1 d .
Ag1 Ag 0.89981(8) 0.19345(7) 0.37591(5) 0.0586(4) Uani 1 1 d .
Ag2 Ag 1.03346(8) 0.26889(6) 0.43573(5) 0.0542(4) Uani 1 1 d .
Ag3 Ag 1.06796(8) 0.25121(7) 0.15456(5) 0.0596(4) Uani 1 1 d .
Ag4 Ag 1.20713(8) 0.33072(7) 0.22542(5) 0.0570(4) Uani 1 1 d .
P2 P 1.1478(2) 0.18309(19) 0.27264(15) 0.0402(10) Uani 1 1 d .
P1 P 1.1067(2) 0.17806(19) 0.36127(15) 0.0410(10) Uani 1 1 d .
P4 P 1.0140(2) 0.36124(19) 0.24108(15) 0.0410(10) Uani 1 1 d .
P3 P 0.9237(2) 0.32217(19) 0.30344(14) 0.0385(10) Uani 1 1 d .
P5 P 0.8557(3) 0.1940(2) 0.44423(17) 0.0547(13) Uani 1 1 d .
P6 P 0.9912(3) 0.2404(2) 0.50048(16) 0.0521(12) Uani 1 1 d .
P7 P 1.2432(3) 0.3488(2) 0.15631(18) 0.0565(13) Uani 1 1 d .
P8 P 1.1475(3) 0.2599(2) 0.10358(18) 0.0608(14) Uani 1 1 d .
O1 O 0.9412(13) 0.0841(19) 0.0537(15) 0.32(3) Uani 1 1 d D
O2 O 1.633(2) 0.4785(12) 0.3978(16) 0.44(4) Uani 1 1 d .
O3 O 1.6124(15) 0.3952(14) 0.3111(10) 0.204(13) Uani 1 1 d .
O4 O 0.5836(13) 0.1214(16) 0.3223(11) 0.209(14) Uani 1 1 d .
O5 O 0.5547(15) 0.1015(18) 0.250(2) 0.39(4) Uani 1 1 d .
O6 O 0.526(3) 0.063(2) 0.3647(17) 0.34(2) Uiso 1 1 d .
N1 N 1.1544(7) 0.1648(6) 0.3246(4) 0.040(3) Uani 1 1 d .
N2 N 0.9436(7) 0.3612(6) 0.2631(5) 0.045(3) Uani 1 1 d .
N3 N 0.9102(8) 0.2084(7) 0.4924(5) 0.060(4) Uani 1 1 d .
N4 N 1.2160(9) 0.3062(7) 0.1133(5) 0.064(5) Uani 1 1 d .
C01 C 0.9441(19) 0.0250(17) 0.0370(11) 0.30(4) Uani 1 1 d D
C11 C 0.9443(9) 0.1814(9) 0.3107(5) 0.049(5) Uani 1 1 d .
C12 C 0.8983(10) 0.1412(9) 0.3010(6) 0.051(5) Uani 1 1 d .
C13 C 0.8552(11) 0.0873(9) 0.2905(6) 0.056(5) Uani 1 1 d .
C14 C 0.7823(12) 0.0899(11) 0.2733(9) 0.090(8) Uani 1 1 d .
H14F H 0.7584 0.1265 0.2669 0.109 Uiso 1 1 calc R
C15 C 0.7417(15) 0.0359(15) 0.2648(11) 0.124(11) Uani 1 1 d .
H15F H 0.6906 0.0378 0.2533 0.149 Uiso 1 1 calc R
C16 C 0.7731(19) -0.0165(12) 0.2724(12) 0.125(12) Uani 1 1 d .
H16F H 0.7458 -0.0514 0.2649 0.150 Uiso 1 1 calc R
C17 C 0.845(2) -0.0180(14) 0.2913(11) 0.128(11) Uani 1 1 d .
H17F H 0.8683 -0.0548 0.2984 0.153 Uiso 1 1 calc R
C18 C 0.8869(14) 0.0336(11) 0.3006(10) 0.104(9) Uani 1 1 d .
H18F H 0.9374 0.0311 0.3139 0.124 Uiso 1 1 calc R
C21 C 1.0691(9) 0.3126(7) 0.3749(6) 0.043(4) Uani 1 1 d .
C22 C 1.0959(9) 0.3506(8) 0.4039(6) 0.047(4) Uani 1 1 d .
C23 C 1.1282(10) 0.3977(8) 0.4362(5) 0.048(4) Uani 1 1 d .
C24 C 1.1985(11) 0.3918(10) 0.4630(7) 0.074(6) Uani 1 1 d .
H23F H 1.2263 0.3578 0.4611 0.088 Uiso 1 1 calc R
C25 C 1.2271(14) 0.4373(12) 0.4927(7) 0.082(7) Uani 1 1 d .
H24F H 1.2737 0.4326 0.5123 0.099 Uiso 1 1 calc R
C26 C 1.1892(17) 0.4893(11) 0.4944(8) 0.087(8) Uani 1 1 d .
H25F H 1.2105 0.5208 0.5132 0.104 Uiso 1 1 calc R
C27 C 1.1200(15) 0.4929(9) 0.4678(8) 0.076(6) Uani 1 1 d .
H26F H 1.0921 0.5266 0.4702 0.091 Uiso 1 1 calc R
C28 C 1.0891(11) 0.4497(9) 0.4377(7) 0.062(5) Uani 1 1 d .
H27A H 1.0423 0.4550 0.4184 0.074 Uiso 1 1 calc R
C31 C 0.9970(11) 0.2353(7) 0.2055(6) 0.049(5) Uani 1 1 d .
C32 C 0.9505(9) 0.2130(8) 0.1778(6) 0.049(5) Uani 1 1 d .
C33 C 0.8839(10) 0.1869(9) 0.1511(6) 0.056(5) Uani 1 1 d .
C34 C 0.8523(12) 0.1375(10) 0.1686(7) 0.075(6) Uani 1 1 d .
H33A H 0.8748 0.1202 0.1966 0.089 Uiso 1 1 calc R
C35 C 0.7863(13) 0.1160(12) 0.1420(10) 0.095(8) Uani 1 1 d .
H34A H 0.7642 0.0838 0.1531 0.114 Uiso 1 1 calc R
C36 C 0.7524(15) 0.1386(15) 0.1015(10) 0.106(9) Uani 1 1 d .
H35A H 0.7083 0.1219 0.0849 0.127 Uiso 1 1 calc R
C37 C 0.7813(18) 0.1850(15) 0.0849(10) 0.118(10) Uani 1 1 d .
H36A H 0.7575 0.2003 0.0563 0.142 Uiso 1 1 calc R
C38 C 0.8465(14) 0.2114(12) 0.1091(8) 0.090(7) Uani 1 1 d .
H37A H 0.8651 0.2450 0.0975 0.108 Uiso 1 1 calc R
C41 C 1.1704(9) 0.3128(8) 0.2911(5) 0.042(4) Uani 1 1 d .
C42 C 1.2293(10) 0.3359(7) 0.3110(6) 0.042(4) Uani 1 1 d .
C43 C 1.2967(10) 0.3578(7) 0.3417(6) 0.046(4) Uani 1 1 d .
C44 C 1.3658(13) 0.3397(10) 0.3373(9) 0.084(7) Uani 1 1 d .
H43A H 1.3698 0.3160 0.3125 0.100 Uiso 1 1 calc R
C45 C 1.4305(13) 0.3570(14) 0.3704(11) 0.109(10) Uani 1 1 d .
H44A H 1.4771 0.3429 0.3691 0.131 Uiso 1 1 calc R
C46 C 1.4219(18) 0.3948(13) 0.4039(10) 0.107(10) Uani 1 1 d .
H45A H 1.4638 0.4079 0.4253 0.128 Uiso 1 1 calc R
C47 C 1.3553(17) 0.4142(11) 0.4073(9) 0.093(8) Uani 1 1 d .
H46A H 1.3511 0.4390 0.4314 0.111 Uiso 1 1 calc R
C48 C 1.2948(11) 0.3976(9) 0.3758(7) 0.063(5) Uani 1 1 d .
H47A H 1.2494 0.4140 0.3771 0.075 Uiso 1 1 calc R
C111 C 1.1142(11) 0.1158(8) 0.2384(7) 0.054(5) Uani 1 1 d .
C112 C 1.0451(12) 0.0966(9) 0.2384(6) 0.063(5) Uani 1 1 d .
H11A H 1.0148 0.1202 0.2518 0.075 Uiso 1 1 calc R
C113 C 1.0188(15) 0.0430(11) 0.2192(8) 0.091(8) Uani 1 1 d .
H11B H 0.9708 0.0314 0.2193 0.110 Uiso 1 1 calc R
C114 C 1.0604(19) 0.0073(12) 0.2003(10) 0.113(10) Uani 1 1 d .
H11C H 1.0417 -0.0285 0.1866 0.136 Uiso 1 1 calc R
C115 C 1.1305(18) 0.0242(11) 0.2016(10) 0.113(10) Uani 1 1 d .
H11D H 1.1615 -0.0012 0.1902 0.136 Uiso 1 1 calc R
C116 C 1.1568(16) 0.0789(11) 0.2196(10) 0.106(9) Uani 1 1 d .
H11E H 1.2044 0.0907 0.2187 0.128 Uiso 1 1 calc R
C121 C 1.2432(9) 0.1889(7) 0.2681(6) 0.043(4) Uani 1 1 d .
C122 C 1.3017(10) 0.1818(8) 0.3049(7) 0.057(5) Uani 1 1 d .
H12A H 1.2929 0.1739 0.3336 0.068 Uiso 1 1 calc R
C123 C 1.3724(12) 0.1860(10) 0.3007(9) 0.081(7) Uani 1 1 d .
H12B H 1.4116 0.1811 0.3263 0.097 Uiso 1 1 calc R
C124 C 1.3863(14) 0.1977(10) 0.2581(11) 0.093(9) Uani 1 1 d .
H12C H 1.4350 0.1996 0.2552 0.111 Uiso 1 1 calc R
C125 C 1.3315(13) 0.2061(9) 0.2218(9) 0.075(7) Uani 1 1 d .
H12D H 1.3418 0.2164 0.1939 0.090 Uiso 1 1 calc R
C126 C 1.2602(10) 0.1998(8) 0.2247(7) 0.058(5) Uani 1 1 d .
H12E H 1.2221 0.2025 0.1982 0.070 Uiso 1 1 calc R
C131 C 1.0756(10) 0.1054(8) 0.3770(7) 0.054(5) Uani 1 1 d .
C132 C 1.0329(10) 0.0988(8) 0.4085(6) 0.057(5) Uani 1 1 d .
H13A H 1.0173 0.1326 0.4217 0.068 Uiso 1 1 calc R
C133 C 1.0128(12) 0.0433(9) 0.4209(8) 0.075(7) Uani 1 1 d .
H13B H 0.9829 0.0398 0.4416 0.090 Uiso 1 1 calc R
C134 C 1.0366(13) -0.0065(10) 0.4029(8) 0.082(7) Uani 1 1 d .
H13C H 1.0237 -0.0440 0.4118 0.099 Uiso 1 1 calc R
C135 C 1.0801(13) -0.0015(9) 0.3712(8) 0.078(7) Uani 1 1 d .
H13D H 1.0969 -0.0354 0.3590 0.093 Uiso 1 1 calc R
C136 C 1.0980(11) 0.0541(8) 0.3583(7) 0.063(5) Uani 1 1 d .
H13E H 1.1258 0.0576 0.3364 0.075 Uiso 1 1 calc R
C141 C 1.1759(8) 0.1973(8) 0.4118(5) 0.042(4) Uani 1 1 d .
C142 C 1.2316(9) 0.2374(9) 0.4072(6) 0.058(5) Uani 1 1 d .
H14A H 1.2288 0.2556 0.3789 0.069 Uiso 1 1 calc R
C143 C 1.2901(11) 0.2504(10) 0.4434(7) 0.070(6) Uani 1 1 d .
H14B H 1.3263 0.2770 0.4389 0.083 Uiso 1 1 calc R
C144 C 1.2969(13) 0.2260(12) 0.4854(9) 0.086(7) Uani 1 1 d .
H14C H 1.3364 0.2357 0.5098 0.103 Uiso 1 1 calc R
C145 C 1.2424(16) 0.1853(13) 0.4909(7) 0.101(9) Uani 1 1 d .
H14D H 1.2464 0.1671 0.5192 0.122 Uiso 1 1 calc R
C146 C 1.1833(11) 0.1719(10) 0.4553(6) 0.067(6) Uani 1 1 d .
H14E H 1.1474 0.1453 0.4601 0.080 Uiso 1 1 calc R
C151 C 0.9750(10) 0.3746(8) 0.1797(6) 0.051(5) Uani 1 1 d .
C152 C 1.0197(11) 0.3793(8) 0.1486(6) 0.056(5) Uani 1 1 d .
H15A H 1.0710 0.3782 0.1592 0.067 Uiso 1 1 calc R
C153 C 0.9879(12) 0.3856(10) 0.1014(6) 0.070(6) Uani 1 1 d .
H15B H 1.0181 0.3869 0.0808 0.084 Uiso 1 1 calc R
C154 C 0.9145(13) 0.3897(12) 0.0861(8) 0.087(7) Uani 1 1 d .
H15C H 0.8937 0.3941 0.0548 0.105 Uiso 1 1 calc R
C155 C 0.8700(13) 0.3874(11) 0.1163(7) 0.080(7) Uani 1 1 d .
H15D H 0.8189 0.3899 0.1054 0.096 Uiso 1 1 calc R
C156 C 0.9006(11) 0.3812(9) 0.1640(7) 0.065(6) Uani 1 1 d .
H15E H 0.8700 0.3817 0.1844 0.078 Uiso 1 1 calc R
C161 C 1.0659(9) 0.4291(7) 0.2614(6) 0.047(4) Uani 1 1 d .
C162 C 1.0755(12) 0.4459(9) 0.3068(6) 0.067(6) Uani 1 1 d .
H16A H 1.0555 0.4219 0.3260 0.080 Uiso 1 1 calc R
C163 C 1.1125(12) 0.4954(9) 0.3243(7) 0.076(7) Uani 1 1 d .
H16B H 1.1164 0.5051 0.3550 0.091 Uiso 1 1 calc R
C164 C 1.1438(13) 0.5309(10) 0.2984(8) 0.080(7) Uani 1 1 d .
H16C H 1.1682 0.5657 0.3105 0.096 Uiso 1 1 calc R
C165 C 1.1391(15) 0.5151(11) 0.2534(9) 0.101(9) Uani 1 1 d .
H16D H 1.1616 0.5387 0.2351 0.121 Uiso 1 1 calc R
C166 C 1.1011(15) 0.4639(10) 0.2352(8) 0.095(8) Uani 1 1 d .
H16E H 1.0993 0.4530 0.2050 0.114 Uiso 1 1 calc R
C171 C 0.8307(9) 0.2930(7) 0.2770(6) 0.044(4) Uani 1 1 d .
C172 C 0.8156(10) 0.2699(9) 0.2328(7) 0.062(5) Uani 1 1 d .
H17A H 0.8533 0.2695 0.2172 0.074 Uiso 1 1 calc R
C173 C 0.7474(12) 0.2478(9) 0.2112(7) 0.070(6) Uani 1 1 d .
H17B H 0.7393 0.2324 0.1816 0.084 Uiso 1 1 calc R
C174 C 0.6927(13) 0.2484(11) 0.2330(9) 0.086(7) Uani 1 1 d .
H17C H 0.6457 0.2352 0.2180 0.103 Uiso 1 1 calc R
C175 C 0.7054(14) 0.2685(15) 0.2776(11) 0.127(12) Uani 1 1 d .
H17D H 0.6673 0.2684 0.2929 0.152 Uiso 1 1 calc R
C176 C 0.7756(13) 0.2890(14) 0.2997(9) 0.114(11) Uani 1 1 d .
H17E H 0.7850 0.3002 0.3305 0.137 Uiso 1 1 calc R
C181 C 0.9030(9) 0.3773(7) 0.3433(6) 0.047(4) Uani 1 1 d .
C182 C 0.8906(10) 0.4340(8) 0.3295(6) 0.054(5) Uani 1 1 d .
H18A H 0.8960 0.4456 0.3007 0.064 Uiso 1 1 calc R
C183 C 0.8696(13) 0.4756(9) 0.3586(8) 0.078(7) Uani 1 1 d .
H18B H 0.8634 0.5154 0.3495 0.094 Uiso 1 1 calc R
C184 C 0.8580(13) 0.4595(11) 0.3995(9) 0.089(8) Uani 1 1 d .
H18C H 0.8420 0.4876 0.4178 0.107 Uiso 1 1 calc R
C185 C 0.8700(13) 0.4008(10) 0.4146(7) 0.079(7) Uani 1 1 d .
H18D H 0.8640 0.3891 0.4433 0.095 Uiso 1 1 calc R
C186 C 0.8916(10) 0.3598(8) 0.3847(7) 0.060(5) Uani 1 1 d .
H18E H 0.8982 0.3199 0.3933 0.072 Uiso 1 1 calc R
C191 C 0.7732(12) 0.2423(9) 0.4366(7) 0.066(6) Uani 1 1 d .
C192 C 0.7699(13) 0.2839(12) 0.4703(8) 0.086(7) Uani 1 1 d .
H19A H 0.8086 0.2873 0.4964 0.104 Uiso 1 1 calc R
C193 C 0.7062(18) 0.3214(13) 0.4643(12) 0.113(10) Uani 1 1 d .
H19B H 0.7028 0.3497 0.4863 0.136 Uiso 1 1 calc R
C194 C 0.652(2) 0.3153(18) 0.4269(13) 0.132(13) Uani 1 1 d .
H19C H 0.6109 0.3402 0.4226 0.159 Uiso 1 1 calc R
C195 C 0.6554(16) 0.2734(19) 0.3948(12) 0.142(14) Uani 1 1 d .
H19D H 0.6157 0.2688 0.3694 0.170 Uiso 1 1 calc R
C196 C 0.7173(14) 0.2378(14) 0.3996(9) 0.105(9) Uani 1 1 d .
H19E H 0.7200 0.2104 0.3767 0.126 Uiso 1 1 calc R
C201 C 0.8179(10) 0.1195(8) 0.4518(7) 0.055(5) Uani 1 1 d .
C202 C 0.8232(13) 0.0971(10) 0.4942(8) 0.081(7) Uani 1 1 d .
H20A H 0.8457 0.1193 0.5200 0.097 Uiso 1 1 calc R
C203 C 0.7952(16) 0.0410(13) 0.4992(11) 0.114(10) Uani 1 1 d .
H20B H 0.8022 0.0240 0.5282 0.137 Uiso 1 1 calc R
C204 C 0.7566(18) 0.0104(12) 0.4607(14) 0.120(11) Uani 1 1 d .
H20C H 0.7339 -0.0259 0.4637 0.144 Uiso 1 1 calc R
C205 C 0.753(2) 0.0337(12) 0.4199(13) 0.134(12) Uani 1 1 d .
H20D H 0.7276 0.0128 0.3940 0.161 Uiso 1 1 calc R
C206 C 0.7845(14) 0.0882(10) 0.4142(8) 0.088(7) Uani 1 1 d .
H20E H 0.7829 0.1028 0.3849 0.105 Uiso 1 1 calc R
C211 C 0.9924(10) 0.3041(8) 0.5383(6) 0.055(5) Uani 1 1 d .
C212 C 1.0301(12) 0.3552(8) 0.5333(7) 0.067(6) Uani 1 1 d .
H21A H 1.0525 0.3590 0.5088 0.081 Uiso 1 1 calc R
C213 C 1.0348(14) 0.4004(12) 0.5644(10) 0.097(8) Uani 1 1 d .
H21B H 1.0592 0.4354 0.5601 0.117 Uiso 1 1 calc R
C215 C 0.9692(16) 0.3448(13) 0.6070(8) 0.098(8) Uani 1 1 d .
H21C H 0.9499 0.3405 0.6327 0.118 Uiso 1 1 calc R
C216 C 1.0051(16) 0.3961(12) 0.6011(10) 0.101(9) Uani 1 1 d .
H21D H 1.0092 0.4274 0.6220 0.122 Uiso 1 1 calc R
C217 C 0.9608(12) 0.2991(10) 0.5755(7) 0.072(6) Uani 1 1 d .
H21E H 0.9341 0.2651 0.5791 0.086 Uiso 1 1 calc R
C221 C 1.0569(11) 0.1905(8) 0.5396(6) 0.056(5) Uani 1 1 d .
C222 C 1.0471(13) 0.1304(10) 0.5325(9) 0.087(7) Uani 1 1 d .
H22A H 1.0068 0.1163 0.5103 0.104 Uiso 1 1 calc R
C223 C 1.0957(16) 0.0917(12) 0.5577(14) 0.116(11) Uani 1 1 d .
H22B H 1.0907 0.0511 0.5513 0.139 Uiso 1 1 calc R
C224 C 1.1521(19) 0.1113(14) 0.5925(11) 0.106(9) Uani 1 1 d .
H22C H 1.1829 0.0840 0.6113 0.127 Uiso 1 1 calc R
C225 C 1.1633(16) 0.1707(18) 0.5996(10) 0.123(11) Uani 1 1 d .
H22D H 1.2032 0.1844 0.6223 0.148 Uiso 1 1 calc R
C226 C 1.1145(14) 0.2110(13) 0.5727(9) 0.103(9) Uani 1 1 d .
H22E H 1.1215 0.2518 0.5774 0.124 Uiso 1 1 calc R
C231 C 1.3429(12) 0.3489(9) 0.1675(7) 0.064(5) Uani 1 1 d .
C232 C 1.3852(15) 0.3638(13) 0.2094(10) 0.105(9) Uani 1 1 d .
H23A H 1.3611 0.3746 0.2320 0.126 Uiso 1 1 calc R
C233 C 1.4647(18) 0.3639(15) 0.2213(13) 0.130(11) Uani 1 1 d .
H23B H 1.4917 0.3742 0.2505 0.156 Uiso 1 1 calc R
C234 C 1.4984(18) 0.3479(14) 0.1872(16) 0.126(12) Uani 1 1 d .
H23C H 1.5498 0.3452 0.1935 0.152 Uiso 1 1 calc R
C235 C 1.4570(16) 0.3358(12) 0.1440(13) 0.105(10) Uani 1 1 d .
H23D H 1.4808 0.3278 0.1207 0.126 Uiso 1 1 calc R
C236 C 1.3799(13) 0.3352(9) 0.1342(9) 0.084(7) Uani 1 1 d .
H23E H 1.3531 0.3254 0.1048 0.101 Uiso 1 1 calc R
C241 C 1.2209(11) 0.4248(8) 0.1353(7) 0.059(6) Uani 1 1 d .
C242 C 1.2380(14) 0.4720(10) 0.1668(9) 0.090(7) Uani 1 1 d .
H24A H 1.2595 0.4634 0.1974 0.108 Uiso 1 1 calc R
C243 C 1.2243(17) 0.5301(11) 0.1540(13) 0.106(10) Uani 1 1 d .
H24B H 1.2361 0.5608 0.1754 0.128 Uiso 1 1 calc R
C244 C 1.194(2) 0.5417(13) 0.1100(13) 0.117(11) Uani 1 1 d .
H24C H 1.1836 0.5811 0.1006 0.141 Uiso 1 1 calc R
C245 C 1.177(2) 0.4972(16) 0.0787(13) 0.156(15) Uani 1 1 d .
H24D H 1.1550 0.5055 0.0480 0.187 Uiso 1 1 calc R
C246 C 1.1916(19) 0.4402(12) 0.0931(10) 0.119(11) Uani 1 1 d .
H24E H 1.1802 0.4100 0.0712 0.143 Uiso 1 1 calc R
C251 C 1.1864(10) 0.1846(8) 0.0969(6) 0.053(5) Uani 1 1 d .
C252 C 1.2512(13) 0.1780(11) 0.0885(9) 0.090(8) Uani 1 1 d .
H25A H 1.2806 0.2110 0.0865 0.107 Uiso 1 1 calc R
C253 C 1.2753(15) 0.1218(13) 0.0826(10) 0.101(9) Uani 1 1 d .
H25B H 1.3218 0.1179 0.0764 0.122 Uiso 1 1 calc R
C254 C 1.2376(17) 0.0728(14) 0.0850(10) 0.104(9) Uani 1 1 d .
H25C H 1.2566 0.0351 0.0815 0.125 Uiso 1 1 calc R
C255 C 1.171(2) 0.0804(10) 0.0928(14) 0.151(15) Uani 1 1 d .
H25D H 1.1419 0.0472 0.0947 0.181 Uiso 1 1 calc R
C256 C 1.1440(17) 0.1369(12) 0.0981(14) 0.156(17) Uani 1 1 d .
H25E H 1.0964 0.1415 0.1025 0.187 Uiso 1 1 calc R
C261 C 1.0947(15) 0.2745(14) 0.0445(8) 0.098(9) Uani 1 1 d .
C262 C 1.0247(17) 0.257(3) 0.0277(12) 0.25(3) Uani 1 1 d .
H26A H 1.0001 0.2356 0.0463 0.297 Uiso 1 1 calc R
C263 C 0.990(3) 0.269(5) -0.0161(15) 0.42(8) Uani 1 1 d .
H26B H 0.9397 0.2601 -0.0260 0.500 Uiso 1 1 calc R
C264 C 1.018(3) 0.290(4) -0.0409(16) 0.32(6) Uani 1 1 d .
H26C H 0.9931 0.2902 -0.0717 0.381 Uiso 1 1 calc R
C265 C 1.088(3) 0.315(2) -0.0292(11) 0.20(3) Uani 1 1 d .
H26D H 1.1074 0.3377 -0.0496 0.239 Uiso 1 1 calc R
C266 C 1.126(2) 0.3045(13) 0.0157(10) 0.126(11) Uani 1 1 d .
H26E H 1.1745 0.3183 0.0259 0.152 Uiso 1 1 calc R

loop_
_atom_site_aniso_label
_atom_site_aniso_U_11
_atom_site_aniso_U_22
_atom_site_aniso_U_33
_atom_site_aniso_U_23
_atom_site_aniso_U_13
_atom_site_aniso_U_12
Pt1 0.0403(4) 0.0354(4) 0.0384(4) -0.0012(3) 0.0152(3) -0.0001(3)
Pt2 0.0375(4) 0.0366(4) 0.0382(4) -0.0024(3) 0.0137(3) -0.0009(3)
Ag1 0.0581(9) 0.0705(10) 0.0550(9) -0.0076(7) 0.0287(7) -0.0083(7)
Ag2 0.0653(9) 0.0585(9) 0.0443(8) 0.0034(7) 0.0237(7) -0.0133(7)
Ag3 0.0629(9) 0.0690(10) 0.0563(9) -0.0116(8) 0.0327(7) -0.0041(7)
Ag4 0.0635(9) 0.0663(10) 0.0493(9) -0.0028(7) 0.0293(7) -0.0111(7)
P2 0.041(3) 0.041(3) 0.040(3) -0.004(2) 0.014(2) -0.0004(19)
P1 0.044(3) 0.036(2) 0.046(3) 0.005(2) 0.017(2) 0.0062(19)
P4 0.040(2) 0.043(3) 0.043(3) 0.003(2) 0.016(2) -0.0011(19)
P3 0.042(2) 0.039(2) 0.036(2) 0.0004(19) 0.0129(19) 0.0043(19)
P5 0.052(3) 0.067(3) 0.051(3) -0.001(2) 0.025(2) -0.008(2)
P6 0.064(3) 0.054(3) 0.042(3) -0.001(2) 0.020(2) -0.013(2)
P7 0.068(3) 0.055(3) 0.057(3) -0.005(2) 0.035(3) -0.009(2)
P8 0.063(3) 0.070(4) 0.056(3) -0.016(3) 0.028(3) -0.010(3)
O1 0.070(17) 0.43(6) 0.44(6) -0.25(5) 0.03(2) -0.11(3)
O2 0.38(5) 0.13(2) 0.56(7) 0.17(3) -0.38(5) -0.17(3)
O3 0.18(3) 0.23(3) 0.19(3) 0.05(2) 0.03(2) 0.08(2)
O4 0.096(17) 0.28(4) 0.21(3) -0.08(3) -0.034(18) 0.02(2)
O5 0.081(19) 0.28(4) 0.77(10) -0.16(5) 0.05(4) 0.08(2)
N1 0.045(8) 0.042(8) 0.035(8) -0.003(6) 0.012(6) 0.001(6)
N2 0.057(9) 0.035(8) 0.053(9) -0.003(6) 0.032(7) 0.006(6)
N3 0.044(9) 0.088(12) 0.049(9) -0.001(8) 0.015(7) -0.023(8)
N4 0.088(12) 0.062(10) 0.052(10) -0.016(8) 0.038(9) -0.028(9)
C01 0.23(5) 0.61(10) 0.11(3) 0.16(5) 0.10(3) 0.34(6)
C11 0.044(10) 0.078(14) 0.030(9) -0.003(9) 0.020(8) -0.002(10)
C12 0.042(11) 0.065(13) 0.046(11) -0.005(9) 0.010(8) -0.001(10)
C13 0.060(13) 0.054(13) 0.052(12) 0.015(10) 0.008(10) -0.008(10)
C14 0.060(15) 0.083(17) 0.12(2) 0.014(15) 0.001(14) -0.005(12)
C15 0.069(18) 0.12(3) 0.17(3) -0.04(2) -0.002(18) -0.053(18)
C16 0.12(3) 0.047(16) 0.19(3) -0.029(19) 0.00(2) -0.037(16)
C17 0.14(3) 0.09(2) 0.13(3) -0.001(19) -0.02(2) -0.01(2)
C18 0.082(17) 0.074(18) 0.13(2) 0.018(16) -0.024(16) -0.022(14)
C21 0.040(10) 0.036(10) 0.055(11) -0.002(9) 0.014(8) -0.008(8)
C22 0.039(10) 0.051(11) 0.054(11) 0.008(10) 0.017(9) 0.002(8)
C23 0.055(12) 0.062(12) 0.029(9) -0.007(8) 0.018(9) -0.016(9)
C24 0.062(14) 0.078(16) 0.079(16) -0.019(12) 0.012(12) -0.013(11)
C25 0.087(17) 0.10(2) 0.054(14) -0.015(13) 0.003(12) -0.020(15)
C26 0.14(2) 0.069(17) 0.060(15) -0.019(13) 0.038(16) -0.042(17)
C27 0.11(2) 0.053(14) 0.066(15) -0.023(12) 0.032(15) -0.011(13)
C28 0.066(13) 0.060(13) 0.060(13) -0.005(11) 0.017(10) 0.006(10)
C31 0.072(13) 0.027(10) 0.056(12) -0.001(8) 0.032(11) 0.012(9)
C32 0.040(10) 0.065(13) 0.040(10) -0.028(9) 0.005(8) -0.020(9)
C33 0.048(11) 0.071(14) 0.047(12) -0.025(10) 0.007(9) 0.005(10)
C34 0.076(15) 0.084(16) 0.062(14) 0.010(12) 0.012(11) -0.031(12)
C35 0.074(17) 0.12(2) 0.10(2) -0.021(17) 0.039(16) -0.051(16)
C36 0.09(2) 0.14(3) 0.073(19) -0.043(19) -0.007(16) -0.027(19)
C37 0.13(3) 0.13(3) 0.08(2) 0.005(19) -0.004(19) -0.02(2)
C38 0.090(18) 0.097(19) 0.077(17) 0.001(14) 0.008(14) -0.026(15)
C41 0.044(11) 0.058(11) 0.029(9) -0.003(8) 0.015(8) 0.004(9)
C42 0.053(11) 0.033(9) 0.041(10) 0.005(8) 0.010(9) 0.002(8)
C43 0.054(11) 0.036(10) 0.047(11) -0.004(8) 0.007(9) -0.014(8)
C44 0.077(17) 0.081(16) 0.098(18) -0.007(14) 0.030(14) 0.011(13)
C45 0.049(15) 0.13(3) 0.13(3) 0.03(2) -0.012(16) -0.007(15)
C46 0.11(2) 0.09(2) 0.09(2) -0.001(16) -0.037(18) -0.048(18)
C47 0.11(2) 0.076(17) 0.082(18) -0.003(13) -0.007(17) 0.012(16)
C48 0.054(12) 0.067(14) 0.059(13) -0.007(11) -0.001(10) -0.010(10)
C111 0.066(13) 0.038(10) 0.066(13) -0.013(9) 0.034(10) -0.001(9)
C112 0.087(16) 0.054(13) 0.051(12) -0.011(10) 0.025(11) 0.009(11)
C113 0.12(2) 0.071(17) 0.095(19) -0.039(14) 0.050(16) -0.024(15)
C114 0.14(3) 0.072(19) 0.12(2) -0.032(17) 0.03(2) -0.042(19)
C115 0.14(3) 0.059(17) 0.14(3) -0.057(17) 0.03(2) 0.002(16)
C116 0.11(2) 0.070(17) 0.15(3) -0.020(17) 0.047(19) -0.013(15)
C121 0.031(9) 0.037(10) 0.065(12) 0.006(8) 0.017(9) 0.000(7)
C122 0.043(11) 0.065(13) 0.073(14) 0.002(10) 0.034(11) 0.004(9)
C123 0.061(15) 0.080(16) 0.11(2) 0.011(14) 0.032(14) 0.010(11)
C124 0.070(17) 0.069(16) 0.16(3) 0.032(17) 0.064(19) 0.030(13)
C125 0.077(16) 0.061(14) 0.108(19) 0.034(13) 0.065(15) 0.030(12)
C126 0.054(12) 0.052(12) 0.070(14) -0.017(10) 0.018(10) -0.015(9)
C131 0.048(11) 0.046(11) 0.076(14) 0.007(10) 0.029(10) 0.005(8)
C132 0.063(12) 0.053(12) 0.064(13) -0.008(10) 0.036(10) 0.014(9)
C133 0.100(17) 0.042(12) 0.099(18) 0.025(12) 0.055(14) 0.006(11)
C134 0.101(18) 0.050(14) 0.108(19) 0.020(13) 0.049(15) -0.003(12)
C135 0.105(18) 0.042(12) 0.100(18) 0.005(11) 0.050(15) 0.012(11)
C136 0.074(14) 0.044(12) 0.079(15) 0.006(10) 0.035(11) 0.010(10)
C141 0.029(9) 0.057(11) 0.043(10) -0.005(8) 0.017(8) 0.019(8)
C142 0.046(11) 0.077(14) 0.049(11) 0.006(10) 0.010(9) 0.002(10)
C143 0.047(12) 0.086(15) 0.063(14) 0.004(12) -0.012(10) -0.003(10)
C144 0.065(15) 0.102(19) 0.078(18) -0.001(15) -0.011(12) 0.004(13)
C145 0.13(2) 0.15(3) 0.031(12) 0.022(14) 0.017(14) 0.00(2)
C146 0.053(12) 0.103(17) 0.044(12) 0.011(11) 0.012(10) 0.001(11)
C151 0.058(12) 0.052(11) 0.051(11) 0.004(9) 0.027(10) -0.001(9)
C152 0.056(12) 0.056(12) 0.060(13) -0.008(10) 0.020(10) -0.003(9)
C153 0.075(15) 0.102(17) 0.035(11) 0.005(11) 0.018(11) 0.007(12)
C154 0.078(17) 0.13(2) 0.049(14) 0.025(13) 0.006(13) 0.004(15)
C155 0.082(16) 0.101(18) 0.045(13) 0.019(12) -0.009(12) 0.001(13)
C156 0.057(13) 0.086(16) 0.060(14) 0.013(11) 0.027(11) 0.003(11)
C161 0.054(11) 0.035(10) 0.055(12) 0.004(8) 0.020(9) -0.007(8)
C162 0.086(15) 0.071(14) 0.043(12) 0.003(10) 0.017(10) -0.002(12)
C163 0.104(17) 0.055(13) 0.064(14) -0.033(11) 0.012(12) -0.044(12)
C164 0.102(18) 0.060(14) 0.072(16) -0.005(12) 0.011(13) -0.048(13)
C165 0.14(2) 0.085(19) 0.09(2) 0.015(15) 0.038(17) -0.039(17)
C166 0.16(2) 0.076(17) 0.055(14) -0.011(12) 0.031(15) -0.052(16)
C171 0.040(10) 0.035(9) 0.061(12) -0.002(8) 0.021(9) 0.003(7)
C172 0.039(11) 0.080(14) 0.068(13) -0.027(11) 0.017(9) -0.007(9)
C173 0.069(14) 0.067(14) 0.063(13) -0.008(11) -0.005(12) -0.005(11)
C174 0.063(15) 0.105(19) 0.088(18) -0.021(15) 0.012(13) -0.027(13)
C175 0.074(18) 0.20(3) 0.13(3) -0.05(2) 0.059(18) -0.05(2)
C176 0.067(16) 0.20(3) 0.085(18) -0.061(19) 0.037(14) -0.037(18)
C181 0.056(11) 0.030(10) 0.059(12) 0.002(8) 0.024(9) 0.002(8)
C182 0.076(13) 0.053(12) 0.034(10) 0.011(9) 0.018(9) 0.017(9)
C183 0.12(2) 0.047(12) 0.088(17) 0.000(11) 0.064(15) 0.001(12)
C184 0.097(18) 0.083(19) 0.10(2) -0.034(15) 0.045(15) -0.012(14)
C185 0.12(2) 0.077(17) 0.055(13) -0.012(12) 0.050(13) 0.001(14)
C186 0.058(12) 0.047(11) 0.088(15) 0.009(10) 0.042(11) 0.006(9)
C191 0.070(14) 0.066(14) 0.070(14) 0.006(11) 0.036(12) 0.014(11)
C192 0.079(16) 0.11(2) 0.067(15) -0.019(14) 0.013(12) -0.018(15)
C193 0.13(3) 0.10(2) 0.13(3) 0.007(19) 0.07(2) 0.05(2)
C194 0.13(3) 0.17(4) 0.10(3) 0.03(3) 0.04(2) 0.05(3)
C195 0.07(2) 0.23(4) 0.12(3) -0.02(3) 0.009(18) 0.02(2)
C196 0.062(16) 0.16(3) 0.087(19) -0.038(18) 0.000(14) -0.002(16)
C201 0.052(11) 0.045(11) 0.073(14) -0.004(10) 0.026(10) -0.011(8)
C202 0.113(19) 0.075(16) 0.064(15) 0.002(12) 0.041(13) -0.023(13)
C203 0.12(2) 0.10(2) 0.12(3) 0.053(19) 0.03(2) -0.027(18)
C204 0.13(3) 0.053(17) 0.17(3) 0.03(2) 0.02(2) -0.024(16)
C205 0.20(4) 0.050(17) 0.14(3) -0.011(18) 0.02(3) -0.040(19)
C206 0.13(2) 0.060(15) 0.076(16) -0.019(13) 0.026(15) -0.013(14)
C211 0.060(12) 0.040(11) 0.062(13) -0.021(9) 0.009(10) -0.013(9)
C212 0.083(15) 0.046(12) 0.070(14) -0.009(10) 0.013(11) -0.016(10)
C213 0.10(2) 0.080(18) 0.12(2) -0.018(17) 0.047(18) 0.002(14)
C215 0.13(2) 0.11(2) 0.062(15) -0.033(15) 0.039(15) 0.018(18)
C216 0.12(2) 0.072(19) 0.11(2) -0.037(16) 0.028(18) 0.014(16)
C217 0.096(17) 0.067(14) 0.068(14) -0.002(11) 0.050(13) -0.009(12)
C221 0.077(14) 0.053(13) 0.046(11) 0.011(9) 0.027(10) 0.011(10)
C222 0.083(17) 0.056(15) 0.13(2) 0.027(14) 0.037(15) 0.002(12)
C223 0.09(2) 0.062(17) 0.21(4) 0.03(2) 0.05(2) -0.002(16)
C224 0.12(3) 0.09(2) 0.12(3) 0.027(19) 0.05(2) 0.018(19)
C225 0.09(2) 0.16(3) 0.10(2) -0.03(2) -0.017(17) 0.02(2)
C226 0.079(17) 0.11(2) 0.10(2) -0.022(17) -0.026(15) 0.003(15)
C231 0.082(15) 0.061(13) 0.060(14) -0.009(10) 0.037(12) 0.000(11)
C232 0.08(2) 0.13(3) 0.11(2) 0.006(19) 0.040(17) 0.001(17)
C233 0.10(3) 0.13(3) 0.16(3) 0.01(2) 0.02(2) 0.00(2)
C234 0.09(2) 0.09(2) 0.20(4) -0.01(2) 0.04(3) 0.013(17)
C235 0.09(2) 0.087(19) 0.17(3) -0.02(2) 0.08(2) -0.003(15)
C236 0.091(18) 0.058(14) 0.12(2) -0.019(13) 0.062(16) -0.026(12)
C241 0.085(14) 0.038(11) 0.075(15) -0.005(10) 0.064(12) -0.011(9)
C242 0.103(19) 0.065(17) 0.11(2) -0.010(14) 0.032(15) -0.023(13)
C243 0.14(3) 0.042(16) 0.16(3) -0.024(17) 0.07(2) -0.030(15)
C244 0.18(3) 0.054(18) 0.14(3) 0.02(2) 0.09(3) 0.014(18)
C245 0.25(5) 0.09(3) 0.14(3) 0.03(2) 0.05(3) 0.03(3)
C246 0.21(3) 0.069(19) 0.09(2) 0.012(16) 0.06(2) -0.010(19)
C251 0.055(12) 0.041(11) 0.062(12) -0.020(9) 0.009(9) -0.003(9)
C252 0.081(17) 0.061(15) 0.14(2) -0.001(15) 0.061(16) -0.008(12)
C253 0.082(18) 0.10(2) 0.13(2) 0.017(18) 0.041(17) 0.010(16)
C254 0.11(2) 0.10(2) 0.12(2) -0.001(18) 0.074(19) 0.023(18)
C255 0.18(3) 0.028(14) 0.28(5) -0.04(2) 0.11(3) -0.029(16)
C256 0.12(2) 0.08(2) 0.31(5) -0.06(3) 0.14(3) -0.035(18)
C261 0.093(19) 0.16(3) 0.046(14) -0.031(16) 0.030(13) 0.033(17)
C262 0.06(2) 0.58(10) 0.10(3) -0.11(4) 0.021(18) -0.08(4)
C263 0.12(4) 1.1(2) 0.07(3) -0.14(7) 0.01(3) 0.02(7)
C264 0.15(5) 0.71(16) 0.07(3) -0.08(6) -0.04(3) 0.18(7)
C265 0.26(6) 0.29(6) 0.06(2) 0.04(3) 0.07(3) 0.16(5)
C266 0.20(4) 0.10(2) 0.07(2) -0.025(17) 0.02(2) 0.03(2)

loop_
_atom_type_symbol
_atom_type_description
_atom_type_scat_dispersion_real
_atom_type_scat_dispersion_imag
_atom_type_scat_source
C C 0.0033 0.0016 'International Tables Vol C Tables 4.2.6.8 and 6.1.1.4'
H H 0.0000 0.0000 'International Tables Vol C Tables 4.2.6.8 and 6.1.1.4'
N N 0.0061 0.0033 'International Tables Vol C Tables 4.2.6.8 and 6.1.1.4'
O O 0.0106 0.0060 'International Tables Vol C Tables 4.2.6.8 and 6.1.1.4'
P P 0.1023 0.0942 'International Tables Vol C Tables 4.2.6.8 and 6.1.1.4'
Ag Ag -0.8971 1.1015 'International Tables Vol C Tables 4.2.6.8 and 6.1.1.4'
Pt Pt -1.7033 8.3905 'International Tables Vol C Tables 4.2.6.8 and 6.1.1.4'

loop_
_geom_angle_atom_site_label_1
_geom_angle_atom_site_label_2
_geom_angle_atom_site_label_3
_geom_angle
C21 Pt1 C11 166.7(6)
C21 Pt1 P3 88.2(5)
C11 Pt1 P3 93.5(5)
C21 Pt1 P1 92.3(5)
C11 Pt1 P1 87.9(5)
P3 Pt1 P1 172.28(14)
C21 Pt1 Ag1 114.4(5)
C11 Pt1 Ag1 52.5(4)
P3 Pt1 Ag1 88.90(11)
P1 Pt1 Ag1 97.94(11)
C21 Pt1 Ag2 51.4(5)
C11 Pt1 Ag2 115.5(4)
P3 Pt1 Ag2 103.62(11)
P1 Pt1 Ag2 82.56(11)
Ag1 Pt1 Ag2 65.98(4)
C21 Pt1 Pt2 93.8(5)
C11 Pt1 Pt2 99.5(4)
P3 Pt1 Pt2 85.99(10)
P1 Pt1 Pt2 86.29(10)
Ag1 Pt1 Pt2 151.24(4)
Ag2 Pt1 Pt2 142.61(4)
C41 Pt2 C31 172.3(6)
C41 Pt2 P4 92.9(5)
C31 Pt2 P4 86.1(4)
C41 Pt2 P2 86.8(5)
C31 Pt2 P2 95.1(4)
P4 Pt2 P2 173.32(15)
C41 Pt2 Ag4 50.8(4)
C31 Pt2 Ag4 121.6(5)
P4 Pt2 Ag4 91.39(11)
P2 Pt2 Ag4 93.57(11)
C41 Pt2 Ag3 122.1(4)
C31 Pt2 Ag3 50.5(5)
P4 Pt2 Ag3 94.00(11)
P2 Pt2 Ag3 91.81(11)
Ag4 Pt2 Ag3 71.58(4)
C41 Pt2 Pt1 93.5(4)
C31 Pt2 Pt1 94.0(5)
P4 Pt2 Pt1 86.66(10)
P2 Pt2 Pt1 86.70(10)
Ag4 Pt2 Pt1 144.17(4)
Ag3 Pt2 Pt1 144.25(4)
C11 Ag1 P5 173.5(5)
C11 Ag1 C12 28.9(6)
P5 Ag1 C12 146.5(5)
C11 Ag1 Pt1 43.2(5)
P5 Ag1 Pt1 140.81(14)
C12 Ag1 Pt1 72.1(4)
C11 Ag1 Ag2 98.6(5)
P5 Ag1 Ag2 84.00(13)
C12 Ag1 Ag2 126.0(4)
Pt1 Ag1 Ag2 57.59(4)
C21 Ag2 P6 170.4(4)
C21 Ag2 C22 29.7(5)
P6 Ag2 C22 143.0(5)
C21 Ag2 Pt1 42.2(4)
P6 Ag2 Pt1 143.30(13)
C22 Ag2 Pt1 71.8(4)
C21 Ag2 Ag1 96.5(4)
P6 Ag2 Ag1 87.20(13)
C22 Ag2 Ag1 123.4(4)
Pt1 Ag2 Ag1 56.42(4)
C31 Ag3 P8 175.0(4)
C31 Ag3 C32 26.6(6)
P8 Ag3 C32 153.4(4)
C31 Ag3 Pt2 44.2(5)
P8 Ag3 Pt2 135.02(14)
C32 Ag3 Pt2 70.8(4)
C41 Ag4 P7 179.0(5)
C41 Ag4 C42 29.3(5)
P7 Ag4 C42 151.7(4)
C41 Ag4 Pt2 42.0(4)
P7 Ag4 Pt2 136.97(14)
C42 Ag4 Pt2 71.3(4)
N1 P2 C121 104.1(8)
N1 P2 C111 105.7(8)
C121 P2 C111 103.0(8)
N1 P2 Pt2 112.6(5)
C121 P2 Pt2 111.6(5)
C111 P2 Pt2 118.5(7)
N1 P1 C141 102.9(7)
N1 P1 C131 105.9(7)
C141 P1 C131 101.7(9)
N1 P1 Pt1 114.0(5)
C141 P1 Pt1 115.9(5)
C131 P1 Pt1 114.9(6)
N2 P4 C161 106.4(7)
N2 P4 C151 104.4(8)
C161 P4 C151 104.4(8)
N2 P4 Pt2 114.3(5)
C161 P4 Pt2 115.2(6)
C151 P4 Pt2 111.2(6)
N2 P3 C181 104.3(7)
N2 P3 C171 103.3(8)
C181 P3 C171 101.6(8)
N2 P3 Pt1 115.8(5)
C181 P3 Pt1 115.4(6)
C171 P3 Pt1 114.7(5)
N3 P5 C201 104.5(9)
N3 P5 C191 108.9(10)
C201 P5 C191 102.5(9)
N3 P5 Ag1 120.5(5)
C201 P5 Ag1 108.7(6)
C191 P5 Ag1 110.1(7)
N3 P6 C211 108.1(8)
N3 P6 C221 105.8(9)
C211 P6 C221 99.8(9)
N3 P6 Ag2 118.4(6)
C211 P6 Ag2 110.2(6)
C221 P6 Ag2 112.7(6)
N4 P7 C231 105.4(9)
N4 P7 C241 106.2(10)
C231 P7 C241 101.5(9)
N4 P7 Ag4 120.6(6)
C231 P7 Ag4 109.4(7)
C241 P7 Ag4 111.9(6)
N4 P8 C261 106.0(12)
N4 P8 C251 106.9(9)
C261 P8 C251 100.9(10)
N4 P8 Ag3 121.5(6)
C261 P8 Ag3 111.4(8)
C251 P8 Ag3 108.2(7)
P2 N1 P1 134.6(9)
P4 N2 P3 132.0(9)
P5 N3 P6 126.2(9)
P7 N4 P8 128.0(9)
C12 C11 Pt1 169.5(14)
C12 C11 Ag1 85.3(11)
Pt1 C11 Ag1 84.3(6)
C11 C12 C13 170.2(19)
C11 C12 Ag1 65.8(11)
C13 C12 Ag1 118.0(12)
C14 C13 C18 119(2)
C14 C13 C12 120.6(19)
C18 C13 C12 120.7(19)
C13 C14 C15 119(2)
C16 C15 C14 123(3)
C15 C16 C17 117(3)
C16 C17 C18 122(3)
C13 C18 C17 121(2)
C22 C21 Pt1 168.1(14)
C22 C21 Ag2 83.1(12)
Pt1 C21 Ag2 86.3(6)
C21 C22 C23 176.9(18)
C21 C22 Ag2 67.2(11)
C23 C22 Ag2 115.8(11)
C24 C23 C28 120.0(18)
C24 C23 C22 120.2(18)
C28 C23 C22 119.7(17)
C23 C24 C25 118(2)
C26 C25 C24 122(2)
C27 C26 C25 117(2)
C26 C27 C28 123(2)
C27 C28 C23 119(2)
C32 C31 Pt2 177.0(15)
C32 C31 Ag3 92.1(13)
Pt2 C31 Ag3 85.3(7)
C31 C32 C33 167.3(19)
C31 C32 Ag3 61.3(11)
C33 C32 Ag3 131.2(12)
C38 C33 C34 118.8(19)
C38 C33 C32 121(2)
C34 C33 C32 119.7(19)
C35 C34 C33 117(2)
C36 C35 C34 124(2)
C37 C36 C35 120(3)
C36 C37 C38 122(3)
C37 C38 C33 119(2)
C42 C41 Pt2 172.3(14)
C42 C41 Ag4 86.0(11)
Pt2 C41 Ag4 87.2(6)
C41 C42 C43 169.8(17)
C41 C42 Ag4 64.7(10)
C43 C42 Ag4 124.8(11)
C48 C43 C44 117.0(18)
C48 C43 C42 121.6(17)
C44 C43 C42 121.4(18)
C43 C44 C45 120(2)
C46 C45 C44 117(3)
C47 C46 C45 122(2)
C48 C47 C46 120(3)
C47 C48 C43 123(2)
C112 C111 C116 117.0(19)
C112 C111 P2 117.0(13)
C116 C111 P2 125.1(17)
C111 C112 C113 121.4(19)
C114 C113 C112 121(2)
C113 C114 C115 118(2)
C114 C115 C116 121(3)
C111 C116 C115 121(3)
C122 C121 C126 116.7(15)
C122 C121 P2 122.5(13)
C126 C121 P2 120.8(13)
C123 C122 C121 121(2)
C122 C123 C124 120(2)
C125 C124 C123 121(2)
C124 C125 C126 121(2)
C125 C126 C121 120.4(19)
C132 C131 C136 117.8(17)
C132 C131 P1 122.8(14)
C136 C131 P1 119.3(13)
C133 C132 C131 121.3(17)
C134 C133 C132 120.1(19)
C133 C134 C135 120.2(19)
C136 C135 C134 119.1(19)
C135 C136 C131 121.5(18)
C146 C141 C142 116.3(17)
C146 C141 P1 125.5(15)
C142 C141 P1 117.9(13)
C143 C142 C141 121.4(18)
C144 C143 C142 122(2)
C143 C144 C145 118(2)
C146 C145 C144 121(2)
C145 C146 C141 121(2)
C156 C151 C152 118.7(18)
C156 C151 P4 119.4(13)
C152 C151 P4 121.8(15)
C151 C152 C153 120.4(18)
C154 C153 C152 120.3(19)
C153 C154 C155 120(2)
C154 C155 C156 121(2)
C151 C156 C155 119.4(18)
C166 C161 C162 116.1(18)
C166 C161 P4 124.5(15)
C162 C161 P4 119.2(13)
C163 C162 C161 122.9(19)
C164 C163 C162 121(2)
C163 C164 C165 118.7(19)
C164 C165 C166 120(2)
C161 C166 C165 121(2)
C176 C171 C172 116.7(17)
C176 C171 P3 123.2(16)
C172 C171 P3 119.9(12)
C173 C172 C171 122.5(18)
C174 C173 C172 119(2)
C173 C174 C175 120(2)
C174 C175 C176 120(2)
C171 C176 C175 121(2)
C182 C181 C186 120.1(16)
C182 C181 P3 119.2(13)
C186 C181 P3 120.3(13)
C181 C182 C183 119.6(17)
C184 C183 C182 121(2)
C183 C184 C185 120(2)
C184 C185 C186 117(2)
C181 C186 C185 121.5(18)
C196 C191 C192 120(2)
C196 C191 P5 121.1(19)
C192 C191 P5 119.0(18)
C191 C192 C193 119(2)
C194 C193 C192 119(3)
C193 C194 C195 121(3)
C194 C195 C196 120(3)
C191 C196 C195 120(3)
C202 C201 C206 121(2)
C202 C201 P5 120.6(16)
C206 C201 P5 118.8(17)
C201 C202 C203 120(2)
C202 C203 C204 120(3)
C205 C204 C203 119(3)
C204 C205 C206 122(3)
C201 C206 C205 119(3)
C212 C211 C217 119.0(18)
C212 C211 P6 121.1(15)
C217 C211 P6 119.6(14)
C213 C212 C211 120(2)
C216 C213 C212 122(3)
C216 C215 C217 121(2)
C213 C216 C215 118(2)
C215 C217 C211 120(2)
C226 C221 C222 120(2)
C226 C221 P6 123.0(18)
C222 C221 P6 116.9(18)
C223 C222 C221 120(3)
C222 C223 C224 121(3)
C225 C224 C223 120(3)
C224 C225 C226 119(3)
C221 C226 C225 120(3)
C232 C231 C236 117(2)
C232 C231 P7 121.0(17)
C236 C231 P7 122.4(19)
C231 C232 C233 124(3)
C234 C233 C232 116(3)
C235 C234 C233 120(3)
C234 C235 C236 121(3)
C231 C236 C235 121(3)
C246 C241 C242 115(2)
C246 C241 P7 126.1(18)
C242 C241 P7 118.4(19)
C243 C242 C241 122(3)
C244 C243 C242 118(3)
C243 C244 C245 121(3)
C244 C245 C246 119(3)
C241 C246 C245 124(3)
C252 C251 C256 120(2)
C252 C251 P8 121.8(16)
C256 C251 P8 118.4(17)
C251 C252 C253 119(2)
C254 C253 C252 125(3)
C253 C254 C255 116(3)
C254 C255 C256 121(3)
C251 C256 C255 120(2)
C266 C261 C262 116(3)
C266 C261 P8 120(2)
C262 C261 P8 124(3)
C261 C262 C263 120(5)
C264 C263 C262 123(6)
C263 C264 C265 125(5)
C266 C265 C264 114(5)
C261 C266 C265 121(4)

loop_
_geom_bond_atom_site_label_1
_geom_bond_atom_site_label_2
_geom_bond_distance
Pt1 C21 1.979(17)
Pt1 C11 1.995(19)
Pt1 P3 2.355(4)
Pt1 P1 2.365(4)
Pt1 Ag1 2.8994(15)
Pt1 Ag2 2.9381(15)
Pt1 Pt2 3.1534(8)
Pt2 C41 1.960(18)
Pt2 C31 2.05(2)
Pt2 P4 2.341(4)
Pt2 P2 2.344(4)
Pt2 Ag4 2.9245(14)
Pt2 Ag3 2.9347(15)
Ag1 C11 2.313(15)
Ag1 P5 2.380(5)
Ag1 C12 2.527(18)
Ag1 Ag2 3.179(2)
Ag2 C21 2.302(16)
Ag2 P6 2.349(5)
Ag2 C22 2.478(17)
Ag3 C31 2.273(16)
Ag3 P8 2.373(5)
Ag3 C32 2.590(17)
Ag4 C41 2.269(15)
Ag4 P7 2.359(5)
Ag4 C42 2.502(16)
P2 N1 1.586(13)
P2 C121 1.813(15)
P2 C111 1.846(18)
P1 N1 1.596(13)
P1 C141 1.790(17)
P1 C131 1.827(18)
P4 N2 1.598(13)
P4 C161 1.826(17)
P4 C151 1.834(19)
P3 N2 1.607(14)
P3 C181 1.822(17)
P3 C171 1.839(17)
P5 N3 1.586(15)
P5 C201 1.844(18)
P5 C191 1.85(2)
P6 N3 1.631(14)
P6 C211 1.819(17)
P6 C221 1.854(19)
P7 N4 1.586(15)
P7 C231 1.80(2)
P7 C241 1.83(2)
P8 N4 1.615(15)
P8 C261 1.84(3)
P8 C251 1.865(18)
O1 C01 1.422(5)
C11 C12 1.23(2)
C12 C13 1.44(3)
C13 C14 1.33(3)
C13 C18 1.34(3)
C14 C15 1.42(3)
C15 C16 1.31(4)
C16 C17 1.32(4)
C17 C18 1.38(4)
C21 C22 1.23(2)
C22 C23 1.46(2)
C23 C24 1.37(3)
C23 C28 1.38(3)
C24 C25 1.37(3)
C25 C26 1.37(3)
C26 C27 1.34(3)
C27 C28 1.35(3)
C31 C32 1.16(2)
C32 C33 1.43(2)
C33 C38 1.40(3)
C33 C34 1.41(3)
C34 C35 1.38(3)
C35 C36 1.33(4)
C36 C37 1.32(4)
C37 C38 1.39(4)
C41 C42 1.23(2)
C42 C43 1.45(2)
C43 C48 1.36(2)
C43 C44 1.38(3)
C44 C45 1.42(3)
C45 C46 1.35(4)
C46 C47 1.34(4)
C47 C48 1.34(3)
C111 C112 1.35(3)
C111 C116 1.36(3)
C112 C113 1.37(3)
C113 C114 1.33(3)
C114 C115 1.35(4)
C115 C116 1.38(3)
C121 C122 1.36(2)
C121 C126 1.43(2)
C122 C123 1.35(3)
C123 C124 1.39(3)
C124 C125 1.31(3)
C125 C126 1.35(3)
C131 C132 1.38(2)
C131 C136 1.39(2)
C132 C133 1.37(3)
C133 C134 1.36(3)
C134 C135 1.39(3)
C135 C136 1.37(3)
C141 C146 1.40(2)
C141 C142 1.40(2)
C142 C143 1.37(3)
C143 C144 1.35(3)
C144 C145 1.40(3)
C145 C146 1.37(3)
C151 C156 1.36(2)
C151 C152 1.39(2)
C152 C153 1.40(3)
C153 C154 1.33(3)
C154 C155 1.37(3)
C155 C156 1.41(3)
C161 C166 1.38(3)
C161 C162 1.38(2)
C162 C163 1.34(3)
C163 C164 1.34(3)
C164 C165 1.38(3)
C165 C166 1.39(3)
C171 C176 1.36(3)
C171 C172 1.39(2)
C172 C173 1.37(3)
C173 C174 1.33(3)
C174 C175 1.38(3)
C175 C176 1.39(3)
C181 C182 1.34(2)
C181 C186 1.36(2)
C182 C183 1.39(3)
C183 C184 1.35(3)
C184 C185 1.39(3)
C185 C186 1.41(3)
C191 C196 1.33(3)
C191 C192 1.38(3)
C192 C193 1.43(3)
C193 C194 1.32(4)
C194 C195 1.36(4)
C195 C196 1.38(4)
C201 C202 1.35(3)
C201 C206 1.35(3)
C202 C203 1.38(3)
C203 C204 1.38(4)
C204 C205 1.32(4)
C205 C206 1.39(3)
C211 C212 1.37(2)
C211 C217 1.38(3)
C212 C213 1.37(3)
C213 C216 1.35(3)
C215 C216 1.36(4)
C215 C217 1.38(3)
C221 C226 1.35(3)
C221 C222 1.37(3)
C222 C223 1.35(3)
C223 C224 1.36(4)
C224 C225 1.35(4)
C225 C226 1.39(4)
C231 C232 1.35(3)
C231 C236 1.37(3)
C232 C233 1.43(4)
C233 C234 1.37(4)
C234 C235 1.37(4)
C235 C236 1.39(3)
C241 C246 1.30(3)
C241 C242 1.40(3)
C242 C243 1.36(3)
C243 C244 1.33(4)
C244 C245 1.35(4)
C245 C246 1.36(4)
C251 C252 1.30(3)
C251 C256 1.33(3)
C252 C253 1.36(3)
C253 C254 1.31(3)
C254 C255 1.32(4)
C255 C256 1.38(4)
C261 C266 1.33(4)
C261 C262 1.34(4)
C262 C263 1.35(6)
C263 C264 1.11(11)
C264 C265 1.38(8)
C265 C266 1.38(4)
